data_1531076
loop_
_publ_author_name
'Andreev, G.B.'
'Fedoseev, A.M.'
'Budantseva, N.A.'
'Antipin, M.Yu.'

_publ_section_title
;
 Crystal structure of samarium hexamolybdoaluminate, Sm (Al (O H)6 Mo6
 O18) * 11(H2 O)
;
_journal_name_full Kristallografiya
_journal_page_first 439
_journal_page_last 441
_journal_volume 47
_journal_year 2002
_chemical_formula_sum 'Al H28 Mo6 O35 Sm'
_chemical_name_systematic 'Sm (Al (O H)6 Mo6 O18) (H2 O)11'
_space_group_IT_number 29
_symmetry_space_group_name_Hall 'P 2c -2b'
_symmetry_space_group_name_H-M 'P b c 21'
_cell_angle_alpha 90
_cell_angle_beta 90
_cell_angle_gamma 90
_cell_formula_units_Z 4
_cell_length_a 10.927
_cell_length_b 11.757
_cell_length_c 22.327
_cell_volume 2868.322
_citation_journal_id_ASTM KRISAJ
_cod_data_source_file Andreev_KRISAJ_2002_731.cif
_cod_data_source_block H28Al1Mo6O35Sm1
_cod_original_sg_symbol_Hall 'P 2c -2ac (y,-x,z)'
_cod_original_formula_sum 'H28 Al1 Mo6 O35 Sm1'
_cod_database_code 1531076

loop_
_symmetry_equiv_pos_as_xyz
x,y,z
-x,-y,z+1/2
x,-y+1/2,z+1/2
-x,y+1/2,z

loop_
_atom_site_label
_atom_site_type_symbol
_atom_site_fract_x
_atom_site_fract_y
_atom_site_fract_z
_atom_site_occupancy
_atom_site_U_iso_or_equiv
O14 O-2 0.854 0.828 0.4399 1 0.0
O23 O-2 0.655 0.753 0.2483 1 0.0
O21 O-2 0.647 0.75 0.3741 1 0.0
O2 O-2 0.101 0.737 0.1982 1 0.0
O33 O-2 0.809 0.042 0.1414 1 0.0
O34 O-2 0.702 0.353 0.3299 1 0.0
Mo4 Mo+6 0.5123 0.601 0.38255 1 0.0
O28 O-2 0.43 0.745 0.5633 1 0.0
O32 O-2 0.598 0.992 0.073 1 0.0
O25 O-2 0.072 0.552 0.5431 1 0.0
O29 O-2 0.256 0.638 0.6268 1 0.0
O9 O-2 0.433 0.674 0.1843 1 0.0
O27 O-2 0.274 0.88 0.491 1 0.0
O20 O-2 0.858 0.654 0.3759 1 0.0
O1 O-2 0.049 0.946 0.2473 1 0.0
Mo6 Mo+6 0.7647 0.7005 0.16417 1 0.0
O15 O-2 0.652 0.57 0.4345 1 0.0
O16 O-2 0.449 0.661 0.3084 1 0.0
O31 O-2 0.368 0.5 0.5394 1 0.0
O5 O-2 0.646 0.776 0.4996 1 0.0
O8 O-2 0.46 0.47 0.3769 1 0.0
O4 O-2 0.087 0.729 0.4381 1 0.0
O11 O-2 0.668 0.775 0.12 1 0.0
O7 O-2 0.416 0.672 0.4309 1 0.0
O35 O-2 0.211 0.555 0.314 1 0.0
O22 O-2 0.658 0.569 0.3107 1 0.0
O30 O-2 0.218 0.529 0.4372 1 0.0
Sm1 Sm+3 0.25032 0.67084 0.51347 1 0.0
O17 O-2 0.664 0.573 0.186 1 0.0
O26 O-2 0.105 0.804 0.5626 1 0.0
O12 O-2 0.865 0.632 0.1179 1 0.0
Mo1 Mo+6 0.9967 0.8056 0.24174 1 0.0
O18 O-2 0.865 0.829 0.1874 1 0.0
Mo2 Mo+6 0.9943 0.7994 0.38978 1 0.0
Al1 Al+3 0.756 0.7022 0.3121 1 0.0
O10 O-2 0.463 0.467 0.2363 1 0.0
O6 O-2 0.84 0.626 0.5082 1 0.0
Mo5 Mo+6 0.5225 0.5994 0.23432 1 0.0
O19 O-2 0.853 0.837 0.3135 1 0.0
Mo3 Mo+6 0.7487 0.6971 0.45899 1 0.0
O24 O-2 0.865 0.651 0.2512 1 0.0
O3 O-2 0.044 0.935 0.3871 1 0.0
O13 O-2 0.059 0.742 0.3155 1 0.0
